data_2005768
loop_
_publ_author_name
'Roszak, A. W.'
'Williams, V. E.'
'Lemieux, R. P.'

_publ_section_title
;
 (+-)-1,11-Dimethyl-3,9-dinitro-5,7-dihydrodibenz[<i>c</i>,<i>e</i>]oxepine
;
_journal_issue 12
_journal_name_full 'Acta Crystallographica Section C'
_journal_page_first 3190
_journal_page_last 3193
_journal_paper_doi 10.1107/S0108270196011900
_journal_volume 52
_journal_year 1996
_chemical_formula_moiety 'C16 H14 N2 O5'
_chemical_formula_sum 'C16 H14 N2 O5'
_chemical_formula_weight 314.29
_chemical_name_systematic
;
 (+-)-1,11-dimethyl-3,9-dinitro-5,7-dihydrodibenz[c,e]oxepin
;
_space_group_IT_number 14
_symmetry_cell_setting monoclinic
_symmetry_space_group_name_Hall '-P 2ybc'
_symmetry_space_group_name_H-M 'P 1 21/c 1'
_cell_angle_alpha 90.00
_cell_angle_beta 96.515(9)
_cell_angle_gamma 90.00
_cell_formula_units_Z 4
_cell_length_a 8.1693(5)
_cell_length_b 21.7076(12)
_cell_length_c 8.3750(8)
_cell_measurement_reflns_used 25
_cell_measurement_temperature 293(2)
_cell_measurement_theta_max 50
_cell_measurement_theta_min 40
_cell_volume 1475.60(19)
_computing_cell_refinement 'CAD-4 Software'
_computing_data_collection 'CAD-4 Software (Enraf-Nonius, 1989)'
_computing_data_reduction 'Xtal3.0 (Hall & Stewart, 1990)'
_computing_molecular_graphics 'ORTEPII (Johnson, 1976)'
_computing_publication_material SHELXL93
_computing_structure_refinement 'SHELXL93 (Sheldrick, 1993)'
_computing_structure_solution 'SHELXS86 (Sheldrick, 1985)'
_diffrn_ambient_temperature 293(2)
_diffrn_measurement_device 'Enraf-Nonius CAD-4'
_diffrn_measurement_method '\w--2\q scans'
_diffrn_radiation_monochromator graphite
_diffrn_radiation_source 'fine-focus sealed tube'
_diffrn_radiation_type CuK\a
_diffrn_radiation_wavelength 1.54178
_diffrn_reflns_av_R_equivalents 0.0279
_diffrn_reflns_av_sigmaI/netI 0.0266
_diffrn_reflns_limit_h_max 10
_diffrn_reflns_limit_h_min -10
_diffrn_reflns_limit_k_max 27
_diffrn_reflns_limit_k_min 0
_diffrn_reflns_limit_l_max 10
_diffrn_reflns_limit_l_min 0
_diffrn_reflns_number 3240
_diffrn_reflns_theta_max 74.92
_diffrn_reflns_theta_min 4.07
_diffrn_standards_decay_% 'no decay, intensity variation = 1'
_diffrn_standards_interval_time 3600s
_diffrn_standards_number 3
_exptl_absorpt_coefficient_mu 0.898
_exptl_absorpt_correction_type none
_exptl_crystal_colour 'pale yellow'
_exptl_crystal_density_diffrn 1.415
_exptl_crystal_density_meas ?
_exptl_crystal_description plate
_exptl_crystal_F_000 656
_exptl_crystal_size_max 0.20
_exptl_crystal_size_mid 0.20
_exptl_crystal_size_min 0.06
_refine_diff_density_max 0.306
_refine_diff_density_min -0.210
_refine_ls_extinction_coef 0.0025(7)
_refine_ls_extinction_method 'SHELXL93 (Sheldrick, 1993)'
_refine_ls_goodness_of_fit_all 1.116
_refine_ls_goodness_of_fit_obs 1.172
_refine_ls_hydrogen_treatment refall
_refine_ls_matrix_type full
_refine_ls_number_parameters 265
_refine_ls_number_reflns 3033
_refine_ls_number_restraints 0
_refine_ls_restrained_S_all 1.116
_refine_ls_restrained_S_obs 1.172
_refine_ls_R_factor_all 0.0730
_refine_ls_R_factor_obs 0.0498
_refine_ls_shift/esd_max -0.002
_refine_ls_shift/esd_mean 0.000
_refine_ls_structure_factor_coef Fsqd
_refine_ls_weighting_details 'w = 1/[\s^2^(Fo^2^)+(0.0898P)^2^+0.2454P] where P=(Fo^2^+2Fc^2^)/3'
_refine_ls_weighting_scheme calc
_refine_ls_wR_factor_all 0.1691
_refine_ls_wR_factor_obs 0.1419
_reflns_number_observed 2021
_reflns_number_total 3033
_reflns_observed_criterion I>2\s(I)
_cod_data_source_file fg1226.cif
_cod_data_source_block I
_cod_depositor_comments
;
The following automatic conversions were performed:

'_exptl_crystal_density_meas' value 'not measured' was changed to '?'
- the value is perceived as not measured.

Automatic conversion script
Id: cif_fix_values 3008 2015-01-20 13:52:24Z robertas 

The following automatic conversions were performed:

'_refine_ls_weighting_scheme' value 'calc w =
1/[\s^2^(Fo^2^)+(0.0898P)^2^+0.2454P] where P=(Fo^2^+2Fc^2^)/3' was
changed to 'calc'. New tag '_refine_ls_weighting_details' was
created. The value of the new tag was set to 'w =
1/[\s^2^(Fo^2^)+(0.0898P)^2^+0.2454P] where P=(Fo^2^+2Fc^2^)/3'.

Automatic conversion script
Id: cif_fix_values 3143 2015-03-26 13:38:13Z robertas 
;
_cod_original_cell_volume 1475.6(2)
_cod_original_sg_symbol_H-M 'P 21/c'
_cod_database_code 2005768

loop_
_symmetry_equiv_pos_as_xyz
'x, y, z'
'-x, y+1/2, -z+1/2'
'-x, -y, -z'
'x, -y-1/2, z-1/2'

loop_
_atom_site_aniso_label
_atom_site_aniso_U_11
_atom_site_aniso_U_22
_atom_site_aniso_U_33
_atom_site_aniso_U_12
_atom_site_aniso_U_13
_atom_site_aniso_U_23
C1 0.0416(10) 0.0357(9) 0.0538(11) -0.0028(7) 0.0044(8) -0.0020(8)
C2 0.0505(11) 0.0323(9) 0.0603(12) -0.0029(8) 0.0081(9) -0.0027(8)
C3 0.0442(10) 0.0358(9) 0.0597(12) 0.0044(8) 0.0110(9) 0.0047(8)
N3 0.0521(11) 0.0437(10) 0.0810(14) 0.0087(8) 0.0061(10) 0.0088(9)
O31 0.0912(14) 0.0403(9) 0.112(2) 0.0166(9) 0.0031(12) -0.0038(9)
O32 0.0831(14) 0.0682(12) 0.123(2) 0.0221(10) -0.0303(13) 0.0075(12)
C4 0.0401(10) 0.0422(10) 0.0589(12) -0.0006(8) 0.0032(9) 0.0020(9)
C5 0.0452(11) 0.0398(10) 0.0665(13) -0.0038(8) 0.0006(10) -0.0073(9)
O6 0.0467(8) 0.0458(8) 0.0830(11) -0.0082(6) 0.0034(7) -0.0001(7)
C7 0.0521(12) 0.0472(12) 0.0715(15) -0.0046(9) 0.0150(10) 0.0002(11)
C8 0.0608(13) 0.0381(10) 0.0531(12) -0.0021(9) 0.0019(9) 0.0044(9)
C9 0.0593(12) 0.0407(10) 0.0598(13) 0.0122(9) -0.0033(10) 0.0045(9)
N9 0.088(2) 0.0539(12) 0.086(2) 0.0245(12) 0.0036(13) 0.0146(11)
O92 0.133(2) 0.0581(13) 0.146(2) 0.0273(13) 0.035(2) 0.0441(14)
O91 0.088(2) 0.083(2) 0.219(3) 0.0457(13) 0.015(2) 0.034(2)
C10 0.0461(11) 0.0512(12) 0.0654(13) 0.0102(9) -0.0004(9) 0.0012(10)
C11 0.0419(10) 0.0412(10) 0.0560(11) 0.0009(8) 0.0015(8) 0.0014(9)
C12 0.0524(13) 0.0523(13) 0.080(2) 0.0000(10) 0.0139(12) 0.0095(13)
C13 0.0594(14) 0.0484(13) 0.074(2) -0.0025(11) -0.0119(12) -0.0080(12)
C14 0.0390(9) 0.0366(9) 0.0528(11) -0.0015(7) 0.0043(8) -0.0026(8)
C15 0.0396(9) 0.0345(9) 0.0467(10) -0.0002(7) 0.0049(7) -0.0008(7)
C16 0.0425(10) 0.0342(9) 0.0480(10) 0.0004(7) 0.0008(8) -0.0028(7)
C17 0.0488(10) 0.0370(9) 0.0516(11) -0.0021(8) 0.0041(8) -0.0011(8)

loop_
_atom_site_label
_atom_site_occupancy
_atom_site_fract_x
_atom_site_fract_y
_atom_site_fract_z
_atom_site_U_iso_or_equiv
_atom_site_thermal_displace_type
_atom_site_calc_flag
_atom_site_type_symbol
C1 1 0.7635(2) 0.70857(9) 0.7407(3) 0.0438(5) Uani d C
C2 1 0.6683(3) 0.76044(9) 0.6998(3) 0.0476(5) Uani d C
H2 1 0.703(3) 0.7991(12) 0.744(3) 0.065(7) Uiso d H
C3 1 0.5268(2) 0.75562(9) 0.5961(3) 0.0462(5) Uani d C
N3 1 0.4296(2) 0.81140(9) 0.5515(3) 0.0590(5) Uani d N
O31 1 0.4591(3) 0.85762(8) 0.6311(3) 0.0817(6) Uani d O
O32 1 0.3271(3) 0.80893(9) 0.4349(3) 0.0947(7) Uani d O
C4 1 0.4705(3) 0.69976(9) 0.5310(3) 0.0473(5) Uani d C
H4 1 0.369(3) 0.6983(11) 0.468(3) 0.057(7) Uiso d H
C5 1 0.5024(3) 0.58556(9) 0.5113(3) 0.0509(5) Uani d C
H5A 1 0.410(3) 0.5904(11) 0.428(3) 0.053(6) Uiso d H
H5B 1 0.591(3) 0.5640(11) 0.477(3) 0.052(6) Uiso d H
O6 1 0.4386(2) 0.55000(7) 0.6356(2) 0.0588(4) Uani d O
C7 1 0.5405(3) 0.54971(11) 0.7887(3) 0.0563(6) Uani d C
H7A 1 0.495(3) 0.5142(12) 0.846(3) 0.058(7) Uiso d H
H7B 1 0.524(3) 0.5883(12) 0.852(3) 0.057(7) Uiso d H
C8 1 0.8008(3) 0.48758(10) 0.8030(3) 0.0510(5) Uani d C
H8 1 0.745(3) 0.4573(13) 0.843(3) 0.067(8) Uiso d H
C9 1 0.9632(3) 0.48207(10) 0.7751(3) 0.0540(5) Uani d C
N9 1 1.0469(3) 0.42275(10) 0.8064(3) 0.0764(7) Uani d N
O92 1 0.9644(4) 0.37834(10) 0.8330(4) 0.1109(9) Uani d O
O91 1 1.1930(3) 0.41951(11) 0.7969(5) 0.1300(12) Uani d O
C10 1 1.0477(3) 0.52928(10) 0.7114(3) 0.0547(5) Uani d C
H10 1 1.163(4) 0.5253(12) 0.693(3) 0.072(8) Uiso d H
C11 1 0.9690(2) 0.58540(9) 0.6757(3) 0.0467(5) Uani d C
C12 1 1.0630(3) 0.63358(12) 0.5949(4) 0.0610(6) Uani d C
H12A 1 0.998(5) 0.660(2) 0.537(5) 0.111(13) Uiso d H
H12B 1 1.122(4) 0.6193(14) 0.505(4) 0.084(9) Uiso d H
H12C 1 1.099(5) 0.668(2) 0.666(5) 0.123(14) Uiso d H
C13 1 0.9144(3) 0.71632(12) 0.8596(4) 0.0619(6) Uani d C
H13A 1 0.958(4) 0.6810(15) 0.894(4) 0.081(9) Uiso d H
H13B 1 0.881(5) 0.740(2) 0.952(5) 0.112(12) Uiso d H
H13C 1 1.014(4) 0.7373(15) 0.803(4) 0.095(10) Uiso d H
C14 1 0.5633(2) 0.64753(9) 0.5714(2) 0.0429(4) Uani d C
C15 1 0.7122(2) 0.65162(8) 0.6734(2) 0.0403(4) Uani d C
C16 1 0.8059(2) 0.59294(8) 0.7094(2) 0.0419(4) Uani d C
C17 1 0.7209(3) 0.54321(9) 0.7696(3) 0.0459(5) Uani d C

loop_
_atom_type_symbol
_atom_type_description
_atom_type_scat_dispersion_real
_atom_type_scat_dispersion_imag
_atom_type_scat_source
C C 0.0181 0.0091 'International Tables Vol C Tables 4.2.6.8 and 6.1.1.4'
H H 0.0000 0.0000 'International Tables Vol C Tables 4.2.6.8 and 6.1.1.4'
N N 0.0311 0.0180 'International Tables Vol C Tables 4.2.6.8 and 6.1.1.4'
O O 0.0492 0.0322 'International Tables Vol C Tables 4.2.6.8 and 6.1.1.4'

loop_
_geom_angle_atom_site_label_1
_geom_angle_atom_site_label_2
_geom_angle_atom_site_label_3
_geom_angle
_geom_angle_publ_flag
C2 C1 C15 118.8(2) ?
C2 C1 C13 117.8(2) yes
C15 C1 C13 123.4(2) yes
C3 C2 C1 120.2(2) ?
C3 C2 H2 120.4(16) ?
C1 C2 H2 119.4(16) ?
C2 C3 C4 122.3(2) ?
C2 C3 N3 119.4(2) ?
C4 C3 N3 118.3(2) ?
C3 N3 O31 118.2(2) yes
C3 N3 O32 118.1(2) yes
O31 N3 O32 123.7(2) yes
C14 C4 C3 118.2(2) ?
C14 C4 H4 122.6(15) ?
C3 C4 H4 119.1(15) ?
O6 C5 C14 111.8(2) yes
O6 C5 H5A 105.2(14) ?
C14 C5 H5A 110.1(14) ?
O6 C5 H5B 108.2(15) ?
C14 C5 H5B 108.3(14) ?
H5A C5 H5B 113.(2) ?
C5 O6 C7 115.1(2) yes
O6 C7 C17 112.1(2) yes
O6 C7 H7A 102.8(15) ?
C17 C7 H7A 113.4(14) ?
O6 C7 H7B 111.1(14) ?
C17 C7 H7B 109.1(14) ?
H7A C7 H7B 108.(2) ?
C9 C8 C17 118.8(2) ?
C9 C8 H8 123.1(18) ?
C17 C8 H8 118.1(18) ?
C10 C9 C8 122.4(2) ?
C10 C9 N9 118.6(2) ?
C8 C9 N9 118.9(2) ?
C9 N9 O91 118.9(2) yes
C9 N9 O92 118.3(2) yes
O91 N9 O92 122.7(2) yes
C9 C10 C11 119.6(2) ?
C9 C10 H10 122.1(16) ?
C11 C10 H10 118.3(16) ?
C10 C11 C16 119.0(2) ?
C10 C11 C12 117.2(2) yes
C16 C11 C12 123.7(2) yes
C11 C12 H12A 113.(3) ?
C11 C12 H12B 116.3(18) ?
H12A C12 H12B 96.(3) ?
C11 C12 H12C 113.(2) ?
H12A C12 H12C 88.(3) ?
H12B C12 H12C 124.(3) ?
C1 C13 H13A 113.(2) ?
C1 C13 H13B 107.(2) ?
H13A C13 H13B 109.(3) ?
C1 C13 H13C 110.8(19) ?
H13A C13 H13C 102.(3) ?
H13B C13 H13C 115.(3) ?
C4 C14 C15 120.5(2) ?
C4 C14 C5 120.0(2) ?
C5 C14 C15 119.4(2) yes
C1 C15 C14 119.8(2) yes
C1 C15 C16 123.1(2) yes
C14 C15 C16 117.1(2) yes
C11 C16 C17 120.1(2) yes
C11 C16 C15 122.3(2) yes
C15 C16 C17 117.5(2) yes
C8 C17 C16 120.0(2) ?
C8 C17 C7 120.3(2) ?
C7 C17 C16 119.6(2) yes

loop_
_geom_bond_atom_site_label_1
_geom_bond_atom_site_label_2
_geom_bond_distance
_geom_bond_publ_flag
C1 C2 1.389(3) ?
C1 C15 1.403(3) ?
C1 C13 1.504(3) yes
C2 C3 1.369(3) ?
C2 H2 0.95(3) ?
C3 C4 1.386(3) ?
C3 N3 1.473(3) yes
N3 O31 1.213(3) yes
N3 O32 1.213(3) yes
C4 C14 1.384(3) ?
C4 H4 0.93(3) ?
C5 C14 1.501(3) yes
C5 O6 1.440(3) yes
C5 H5A 0.97(2) ?
C5 H5B 0.94(2) ?
O6 C7 1.447(3) yes
C7 C17 1.507(3) yes
C7 H7A 1.00(3) ?
C7 H7B 1.01(3) ?
C8 C9 1.378(3) ?
C8 C17 1.386(3) ?
C8 H8 0.89(3) ?
C9 C10 1.376(3) ?
C9 N9 1.467(3) yes
N9 O91 1.208(3) yes
N9 O92 1.211(3) yes
C10 C11 1.394(3) ?
C10 H10 0.97(3) ?
C11 C12 1.503(3) yes
C11 C16 1.402(3) ?
C12 H12A 0.88(4) ?
C12 H12B 0.99(3) ?
C12 H12C 0.97(5) ?
C13 H13A 0.88(3) ?
C13 H13B 0.99(4) ?
C13 H13C 1.09(4) ?
C14 C15 1.408(3) yes
C15 C16 1.499(3) yes
C16 C17 1.408(3) yes

loop_
_geom_torsion_atom_site_label_1
_geom_torsion_atom_site_label_2
_geom_torsion_atom_site_label_3
_geom_torsion_atom_site_label_4
_geom_torsion
_geom_torsion_publ_flag
C1 C15 C16 C11 -60.0(3) yes
C1 C15 C16 C17 124.1(2) yes
C14 C15 C16 C17 -53.5(2) yes
C14 C15 C16 C11 122.3(2) yes
C5 C14 C15 C16 2.9(3) yes
C15 C16 C17 C7 2.5(3) yes
O6 C5 C14 C15 73.6(2) yes
O6 C7 C17 C16 72.0(2) yes
C14 C5 O6 C7 -45.8(2) yes
C5 O6 C7 C17 -41.9(2) yes
C2 C3 N3 O31 -14.3(3) yes
C4 C3 N3 O32 -16.1(3) yes
C8 C9 N9 O92 10.6(4) yes
C10 C9 N9 O91 10.2(4) yes
C15 C1 C2 C3 0.3(3) ?
C13 C1 C2 C3 -177.9(2) ?
C1 C2 C3 C4 1.4(3) ?
C1 C2 C3 N3 -178.7(2) ?
C4 C3 N3 O31 165.6(2) ?
C2 C3 N3 O32 164.0(2) ?
C2 C3 C4 C14 -1.0(3) ?
N3 C3 C4 C14 179.1(2) ?
O6 C7 C17 C8 -104.7(2) ?
C17 C8 C9 C10 -1.6(4) ?
C17 C8 C9 N9 -178.4(2) ?
C8 C9 N9 O91 -172.9(3) ?
C10 C9 N9 O92 -166.3(3) ?
C8 C9 C10 C11 1.1(4) ?
N9 C9 C10 C11 177.9(2) ?
C9 C10 C11 C16 1.6(3) ?
C9 C10 C11 C12 -175.5(2) ?
C3 C4 C14 C15 -1.2(3) ?
C3 C4 C14 C5 176.5(2) ?
O6 C5 C14 C4 -104.2(2) ?
C2 C1 C15 C14 -2.5(3) ?
C13 C1 C15 C14 175.6(2) ?
C2 C1 C15 C16 179.9(2) ?
C13 C1 C15 C16 -2.0(3) ?
C4 C14 C15 C1 2.9(3) ?
C5 C14 C15 C1 -174.8(2) ?
C4 C14 C15 C16 -179.3(2) ?
C10 C11 C16 C17 -3.7(3) ?
C12 C11 C16 C17 173.2(2) ?
C10 C11 C16 C15 -179.5(2) ?
C12 C11 C16 C15 -2.6(3) ?
C9 C8 C17 C16 -0.5(3) ?
C9 C8 C17 C7 176.1(2) ?
C11 C16 C17 C8 3.2(3) ?
C15 C16 C17 C8 179.2(2) ?
C11 C16 C17 C7 -173.5(2) ?

loop_
_cod_related_entry_id
_cod_related_entry_database
_cod_related_entry_code
1 ChemSpider 21137956
